data_4350404
loop_
_publ_author_name
'Manna, Subal Chandra'
'Zangrando, Ennio'
'Bencini, Alessandro'
'Benelli, Cristiano'
'Chaudhuri, Nirmalendu Ray'

_publ_section_title
;
 Syntheses, crystal structures, and magnetic properties of
 [Ln(III)2(Succinate)3(H2O)2].0.5H2O [Ln = Pr, Nd, Sm, Eu, Gd, and Dy]
 polymeric networks: unusual ferromagnetic coupling in Gd derivative.
;
_journal_issue 22
_journal_name_full 'Inorganic chemistry'
_journal_page_first 9114
_journal_page_last 9122
_journal_paper_doi 10.1021/ic060807d
_journal_volume 45
_journal_year 2006
_chemical_formula_moiety '[3(C4 H4 O4 2-) 2(H2 O) 2(Nd 3+)] 0.5(H2 O)'
_chemical_formula_sum 'C12 H17 Nd2 O14.5'
_chemical_formula_weight 681.74
_chemical_name_systematic
;
(tris-succinate)-bis(aquo-neodymium(III)) hemihydrated    
;
_space_group_IT_number 15
_space_group_name_Hall '-I 2ya'
_space_group_name_H-M_alt 'I 1 2/a 1'
_symmetry_cell_setting monoclinic
_symmetry_space_group_name_H-M 'I 1 2/a 1'
_atom_sites_solution_hydrogens geom
_atom_sites_solution_primary direct
_atom_sites_solution_secondary difmap
_audit_creation_method SHELXL-97
_cell_angle_alpha 90.00
_cell_angle_beta 101.71(2)
_cell_angle_gamma 90.00
_cell_formula_units_Z 4
_cell_length_a 13.981(3)
_cell_length_b 7.910(2)
_cell_length_c 17.561(4)
_cell_measurement_temperature 293(2)
_cell_volume 1901.6(8)
_computing_cell_refinement 'Denzo-Scalepack (Macromol. Crystall., 1997)'
_computing_data_collection 'Nonius Xpress'
_computing_data_reduction 'Denzo-Scalepack (Macromol. Crystall., 1997)'
_computing_molecular_graphics 'Ortep3/windows (Farrugia,1997)'
_computing_publication_material 'Wingx 1.64.05 (Farrugia, 1999)'
_computing_structure_refinement 'SHELX97 (Sheldrick, 1998)'
_computing_structure_solution 'SHELX97 (Sheldrick, 1998)'
_diffrn_ambient_temperature 293(2)
_diffrn_measured_fraction_theta_full 0.895
_diffrn_measured_fraction_theta_max 0.895
_diffrn_measurement_device_type 'image plate dip1030'
_diffrn_measurement_method 'laser scanner'
_diffrn_radiation_monochromator graphite
_diffrn_radiation_source 'fine-focus sealed tube'
_diffrn_radiation_type Mok\a
_diffrn_radiation_wavelength 0.71073
_diffrn_reflns_av_R_equivalents 0.0333
_diffrn_reflns_av_sigmaI/netI 0.0364
_diffrn_reflns_limit_h_max 18
_diffrn_reflns_limit_h_min -18
_diffrn_reflns_limit_k_max 9
_diffrn_reflns_limit_k_min -9
_diffrn_reflns_limit_l_max 23
_diffrn_reflns_limit_l_min -22
_diffrn_reflns_number 5268
_diffrn_reflns_theta_full 28.28
_diffrn_reflns_theta_max 28.28
_diffrn_reflns_theta_min 2.83
_diffrn_source 'Enraf Nonius FR590'
_exptl_absorpt_coefficient_mu 5.473
_exptl_absorpt_correction_T_max 0.3341
_exptl_absorpt_correction_T_min 0.1399
_exptl_absorpt_correction_type refdelf
_exptl_absorpt_process_details
;
Parkin S,Moezzi B & Hope H, (1995) J. Appl. Cryst. 28, 53-56
Cubic fit to sin(theta)/lambda - 24 parameters
;
_exptl_crystal_colour colourless
_exptl_crystal_density_diffrn 2.381
_exptl_crystal_density_method 'not measured'
_exptl_crystal_description prism
_exptl_crystal_F_000 1300
_exptl_crystal_size_max 0.50
_exptl_crystal_size_mid 0.12
_exptl_crystal_size_min 0.14
_refine_diff_density_max 2.776
_refine_diff_density_min -2.249
_refine_diff_density_rms 0.259
_refine_ls_extinction_method none
_refine_ls_goodness_of_fit_ref 1.159
_refine_ls_hydrogen_treatment mixed
_refine_ls_matrix_type full
_refine_ls_number_parameters 141
_refine_ls_number_reflns 2122
_refine_ls_number_restraints 5
_refine_ls_restrained_S_all 1.158
_refine_ls_R_factor_all 0.0579
_refine_ls_R_factor_gt 0.0518
_refine_ls_shift/su_max 0.001
_refine_ls_shift/su_mean 0.000
_refine_ls_structure_factor_coef Fsqd
_refine_ls_weighting_details 'calc w=1/[\s^2^(Fo^2^)+(0.1019P)^2^] where P=(Fo^2^+2Fc^2^)/3'
_refine_ls_weighting_scheme calc
_refine_ls_wR_factor_gt 0.1526
_refine_ls_wR_factor_ref 0.1562
_reflns_number_gt 1753
_reflns_number_total 2123
_reflns_threshold_expression >2sigma(I)
_cod_data_source_file ic060807dsi20060511_082202.cif
_cod_data_source_block Complex_2_ind346
_cod_original_cell_volume 1901.7(8)
_cod_original_sg_symbol_H-M 'I 2/a'
_cod_original_formula_sum 'C12 H17 Nd2 O14.50'
_cod_database_code 4350404

loop_
_symmetry_equiv_pos_as_xyz
'x, y, z'
'-x+1/2, y, -z'
'x+1/2, y+1/2, z+1/2'
'-x+1, y+1/2, -z+1/2'
'-x, -y, -z'
'x-1/2, -y, z'
'-x+1/2, -y+1/2, -z+1/2'
'x, -y+1/2, z+1/2'

loop_
_atom_site_label
_atom_site_type_symbol
_atom_site_fract_x
_atom_site_fract_y
_atom_site_fract_z
_atom_site_U_iso_or_equiv
_atom_site_adp_type
_atom_site_occupancy
_atom_site_symmetry_multiplicity
_atom_site_calc_flag
_atom_site_refinement_flags
Nd Nd 0.46109(3) 0.21584(5) 0.23140(2) 0.0393(2) Uani 1 1 d .
O1W O 0.3147(4) 0.3913(7) 0.1663(3) 0.0522(13) Uani 1 1 d D
H1A H 0.257(3) 0.361(11) 0.169(6) 0.078 Uiso 1 1 d D
H1B H 0.316(6) 0.497(3) 0.175(6) 0.078 Uiso 1 1 d D
O1 O 0.6322(4) 0.2415(8) 0.3054(4) 0.0515(13) Uani 1 1 d .
O2 O 0.6637(4) 0.5182(7) 0.3195(4) 0.0550(14) Uani 1 1 d .
O3 O 0.8581(4) 0.7327(7) 0.3323(3) 0.0501(12) Uani 1 1 d .
O4 O 0.9479(4) 0.5174(7) 0.3137(3) 0.0500(12) Uani 1 1 d .
C1 C 0.6870(5) 0.3661(10) 0.3306(4) 0.0448(16) Uani 1 1 d .
C2 C 0.7881(5) 0.3275(11) 0.3782(5) 0.0491(17) Uani 1 1 d .
H2A H 0.8240 0.2635 0.3462 0.059 Uiso 1 1 calc R
H2B H 0.7811 0.2564 0.4218 0.059 Uiso 1 1 calc R
C3 C 0.8482(5) 0.4835(10) 0.4097(4) 0.0474(16) Uani 1 1 d .
H3A H 0.8082 0.5568 0.4346 0.057 Uiso 1 1 calc R
H3B H 0.9035 0.4475 0.4491 0.057 Uiso 1 1 calc R
C4 C 0.8853(5) 0.5834(10) 0.3489(4) 0.0420(14) Uani 1 1 d .
O6 O 0.4854(4) -0.0179(7) 0.3262(3) 0.0462(12) Uani 1 1 d .
O5 O 0.5282(5) -0.2264(7) 0.4081(3) 0.0514(13) Uani 1 1 d .
C5 C 0.5028(5) -0.0772(10) 0.3965(4) 0.0447(15) Uani 1 1 d .
C6 C 0.4922(6) 0.0394(10) 0.4611(4) 0.0544(18) Uani 1 1 d .
H6A H 0.5384 0.1315 0.4628 0.065 Uiso 1 1 calc R
H6B H 0.4271 0.0878 0.4495 0.065 Uiso 1 1 calc R
O2W O 0.2500 0.482(2) 0.0000 0.061(4) Uani 0.50 2 d SPD
H2 H 0.260(16) 0.413(5) 0.0383(6) 0.092 Uiso 0.50 1 d PD

loop_
_atom_site_aniso_label
_atom_site_aniso_U_11
_atom_site_aniso_U_22
_atom_site_aniso_U_33
_atom_site_aniso_U_23
_atom_site_aniso_U_13
_atom_site_aniso_U_12
Nd 0.0366(3) 0.0352(4) 0.0432(3) 0.00051(12) 0.00143(17) 0.00015(11)
O1W 0.039(2) 0.047(3) 0.067(3) 0.004(3) 0.000(2) 0.000(2)
O1 0.038(3) 0.045(3) 0.064(4) -0.004(3) -0.007(2) -0.002(2)
O2 0.045(3) 0.043(3) 0.070(3) 0.004(2) -0.005(2) 0.003(2)
O3 0.050(3) 0.041(3) 0.061(3) 0.002(2) 0.013(2) -0.002(2)
O4 0.051(3) 0.049(3) 0.051(3) 0.003(2) 0.012(2) 0.009(2)
C1 0.040(3) 0.045(4) 0.045(4) 0.003(3) -0.002(3) 0.000(3)
C2 0.038(3) 0.052(4) 0.052(4) 0.007(3) -0.002(3) -0.003(3)
C3 0.040(3) 0.052(4) 0.048(4) -0.001(3) 0.003(3) -0.001(3)
C4 0.040(3) 0.036(4) 0.047(4) -0.003(3) 0.002(3) -0.003(3)
O6 0.050(3) 0.049(3) 0.039(2) 0.003(2) 0.006(2) 0.008(2)
O5 0.065(4) 0.046(3) 0.041(3) 0.000(2) 0.008(2) 0.000(2)
C5 0.040(3) 0.045(4) 0.047(4) -0.003(3) 0.004(3) -0.001(3)
C6 0.066(5) 0.048(4) 0.046(4) -0.001(3) 0.005(3) 0.008(3)
O2W 0.058(9) 0.079(12) 0.043(8) 0.000 0.002(7) 0.000

loop_
_atom_type_symbol
_atom_type_description
_atom_type_scat_dispersion_real
_atom_type_scat_dispersion_imag
_atom_type_scat_source
C C 0.0033 0.0016 'International Tables Vol C Tables 4.2.6.8 and 6.1.1.4'
H H 0.0000 0.0000 'International Tables Vol C Tables 4.2.6.8 and 6.1.1.4'
O O 0.0106 0.0060 'International Tables Vol C Tables 4.2.6.8 and 6.1.1.4'
Nd Nd -0.1943 3.0179 'International Tables Vol C Tables 4.2.6.8 and 6.1.1.4'

loop_
_geom_angle_atom_site_label_1
_geom_angle_atom_site_label_2
_geom_angle_atom_site_label_3
_geom_angle
_geom_angle_site_symmetry_1
_geom_angle_site_symmetry_3
O2 Nd O4 76.94(19) 4_545 7_655
O2 Nd O6 75.58(18) 4_545 .
O4 Nd O6 69.24(18) 7_655 .
O2 Nd O1 143.5(2) 4_545 .
O4 Nd O1 73.99(19) 7_655 .
O6 Nd O1 73.86(19) . .
O2 Nd O6 130.90(18) 4_545 4
O4 Nd O6 106.45(17) 7_655 4
O6 Nd O6 152.65(6) . 4
O1 Nd O6 78.99(19) . 4
O2 Nd O5 86.4(2) 4_545 4
O4 Nd O5 71.79(18) 7_655 4
O6 Nd O5 139.77(17) . 4
O1 Nd O5 104.6(2) . 4
O6 Nd O5 51.51(17) 4 4
O2 Nd O3 83.7(2) 4_545 6_565
O4 Nd O3 138.58(18) 7_655 6_565
O6 Nd O3 70.61(18) . 6_565
O1 Nd O3 104.1(2) . 6_565
O6 Nd O3 113.85(18) 4 6_565
O5 Nd O3 143.5(2) 4 6_565
O2 Nd O1W 74.2(2) 4_545 .
O4 Nd O1W 133.29(18) 7_655 .
O6 Nd O1W 134.49(18) . .
O1 Nd O1W 142.26(19) . .
O6 Nd O1W 68.91(18) 4 .
O5 Nd O1W 70.5(2) 4 .
O3 Nd O1W 72.96(19) 6_565 .
O2 Nd O4 128.08(19) 4_545 6_565
O4 Nd O4 153.09(5) 7_655 6_565
O6 Nd O4 104.50(16) . 6_565
O1 Nd O4 79.13(19) . 6_565
O6 Nd O4 66.53(18) 4 6_565
O5 Nd O4 114.79(17) 4 6_565
O3 Nd O4 50.41(17) 6_565 6_565
O1W Nd O4 70.35(18) . 6_565
O2 Nd C5 108.0(2) 4_545 4
O4 Nd C5 89.52(19) 7_655 4
O6 Nd C5 157.38(18) . 4
O1 Nd C5 93.4(2) . 4
O6 Nd C5 26.45(19) 4 4
O5 Nd C5 25.11(19) 4 4
O3 Nd C5 131.5(2) 6_565 4
O1W Nd C5 66.13(19) . 4
O4 Nd C5 90.88(19) 6_565 4
O2 Nd C4 106.0(2) 4_545 6_565
O4 Nd C4 155.02(17) 7_655 6_565
O6 Nd C4 87.21(18) . 6_565
O1 Nd C4 92.0(2) . 6_565
O6 Nd C4 90.51(18) 4 6_565
O5 Nd C4 132.68(19) 4 6_565
O3 Nd C4 24.86(19) 6_565 6_565
O1W Nd C4 69.62(18) . 6_565
O4 Nd C4 25.55(18) 6_565 6_565
C5 Nd C4 112.3(2) 4 6_565
O2 Nd Nd 147.24(13) 4_545 4
O4 Nd Nd 129.33(13) 7_655 4
O6 Nd Nd 128.11(12) . 4
O1 Nd Nd 69.14(14) . 4
O6 Nd Nd 33.81(11) 4 4
O5 Nd Nd 85.10(13) 4 4
O3 Nd Nd 84.49(13) 6_565 4
O1W Nd Nd 73.14(13) . 4
O4 Nd Nd 34.30(11) 6_565 4
C5 Nd Nd 59.99(16) 4 4
C4 Nd Nd 59.70(15) 6_565 4
C1 O1 Nd 133.8(5) . .
C1 O2 Nd 147.0(5) . 4
C4 O3 Nd 97.2(5) . 6_665
C4 O4 Nd 155.4(5) . 7_655
C4 O4 Nd 94.0(4) . 6_665
Nd O4 Nd 109.41(19) 7_655 6_665
O2 C1 O1 124.9(7) . .
O2 C1 C2 117.5(6) . .
O1 C1 C2 117.6(7) . .
C1 C2 C3 114.7(7) . .
C4 C3 C2 114.3(6) . .
O3 C4 O4 118.4(7) . .
O3 C4 C3 121.8(7) . .
O4 C4 C3 119.8(7) . .
O3 C4 Nd 58.0(4) . 6_665
O4 C4 Nd 60.4(4) . 6_665
C3 C4 Nd 178.9(5) . 6_665
C5 O6 Nd 152.6(5) . .
C5 O6 Nd 93.8(5) . 4_545
Nd O6 Nd 111.58(18) . 4_545
C5 O5 Nd 94.8(5) . 4_545
O5 C5 O6 119.6(7) . .
O5 C5 C6 122.3(7) . .
O6 C5 C6 118.1(7) . .
O5 C5 Nd 60.1(4) . 4_545
O6 C5 Nd 59.8(4) . 4_545
C6 C5 Nd 174.6(5) . 4_545
C6 C6 C5 115.0(9) 5_656 .

loop_
_geom_bond_atom_site_label_1
_geom_bond_atom_site_label_2
_geom_bond_distance
_geom_bond_site_symmetry_2
Nd O2 2.378(5) 4_545
Nd O4 2.461(5) 7_655
Nd O6 2.465(5) .
Nd O1 2.488(6) .
Nd O6 2.515(5) 4
Nd O5 2.527(6) 4
Nd O3 2.533(6) 6_565
Nd O1W 2.544(5) .
Nd O4 2.585(5) 6_565
Nd C5 2.905(8) 4
Nd C4 2.964(7) 6_565
Nd Nd 4.1187(10) 4
O1 C1 1.272(9) .
O2 C1 1.251(9) .
O2 Nd 2.378(5) 4
O3 C4 1.256(9) .
O3 Nd 2.533(6) 6_665
O4 C4 1.282(9) .
O4 Nd 2.461(5) 7_655
O4 Nd 2.585(5) 6_665
C1 C2 1.520(9) .
C2 C3 1.531(10) .
C3 C4 1.503(10) .
C4 Nd 2.964(7) 6_665
O6 C5 1.297(9) .
O6 Nd 2.515(5) 4_545
O5 C5 1.237(9) .
O5 Nd 2.527(6) 4_545
C5 C6 1.493(10) .
C5 Nd 2.905(7) 4_545
C6 C6 1.476(15) 5_656

loop_
_geom_torsion_atom_site_label_1
_geom_torsion_atom_site_label_2
_geom_torsion_atom_site_label_3
_geom_torsion_atom_site_label_4
_geom_torsion
_geom_torsion_site_symmetry_1
_geom_torsion_site_symmetry_3
_geom_torsion_site_symmetry_4
O2 Nd O1 C1 -176.3(6) 4_545 . .
O4 Nd O1 C1 145.3(8) 7_655 . .
O6 Nd O1 C1 -142.2(8) . . .
O6 Nd O1 C1 34.4(7) 4 . .
O5 Nd O1 C1 79.5(7) 4 . .
O3 Nd O1 C1 -77.6(7) 6_565 . .
O1W Nd O1 C1 2.7(9) . . .
O4 Nd O1 C1 -33.5(7) 6_565 . .
C5 Nd O1 C1 56.8(7) 4 . .
C4 Nd O1 C1 -55.7(7) 6_565 . .
Nd Nd O1 C1 0.7(7) 4 . .
Nd O2 C1 O1 5.5(16) 4 . .
Nd O2 C1 C2 -174.2(7) 4 . .
Nd O1 C1 O2 -2.9(13) . . .
Nd O1 C1 C2 176.8(6) . . .
O2 C1 C2 C3 2.3(11) . . .
O1 C1 C2 C3 -177.4(7) . . .
C1 C2 C3 C4 -72.3(9) . . .
Nd O3 C4 O4 0.2(7) 6_665 . .
Nd O3 C4 C3 178.7(5) 6_665 . .
Nd O4 C4 O3 -162.6(8) 7_655 . .
Nd O4 C4 O3 -0.2(6) 6_665 . .
Nd O4 C4 C3 18.8(14) 7_655 . .
Nd O4 C4 C3 -178.7(5) 6_665 . .
Nd O4 C4 Nd -162.4(11) 7_655 . 6_665
C2 C3 C4 O3 116.0(8) . . .
C2 C3 C4 O4 -65.5(8) . . .
C2 C3 C4 Nd -167(28) . . 6_665
O2 Nd O6 C5 -136.4(10) 4_545 . .
O4 Nd O6 C5 142.3(10) 7_655 . .
O1 Nd O6 C5 63.7(10) . . .
O6 Nd O6 C5 56.6(10) 4 . .
O5 Nd O6 C5 157.4(9) 4 . .
O3 Nd O6 C5 -48.1(9) 6_565 . .
O1W Nd O6 C5 -86.7(10) . . .
O4 Nd O6 C5 -10.2(10) 6_565 . .
C5 Nd O6 C5 121.3(8) 4 . .
C4 Nd O6 C5 -29.2(10) 6_565 . .
Nd Nd O6 C5 18.0(10) 4 . .
O2 Nd O6 Nd 66.8(2) 4_545 . 4_545
O4 Nd O6 Nd -14.5(2) 7_655 . 4_545
O1 Nd O6 Nd -93.1(2) . . 4_545
O6 Nd O6 Nd -100.2(4) 4 . 4_545
O5 Nd O6 Nd 0.6(4) 4 . 4_545
O3 Nd O6 Nd 155.1(3) 6_565 . 4_545
O1W Nd O6 Nd 116.5(2) . . 4_545
O4 Nd O6 Nd -166.95(19) 6_565 . 4_545
C5 Nd O6 Nd -35.5(6) 4 . 4_545
C4 Nd O6 Nd 174.1(2) 6_565 . 4_545
Nd Nd O6 Nd -138.79(12) 4 . 4_545
Nd O5 C5 O6 5.1(7) 4_545 . .
Nd O5 C5 C6 -174.3(6) 4_545 . .
Nd O6 C5 O5 -163.6(7) . . .
Nd O6 C5 O5 -5.2(7) 4_545 . .
Nd O6 C5 C6 15.8(13) . . .
Nd O6 C5 C6 174.3(6) 4_545 . .
Nd O6 C5 Nd -158.4(10) . . 4_545
O5 C5 C6 C6 -3.9(14) . . 5_656
O6 C5 C6 C6 176.7(9) . . 5_656
Nd C5 C6 C6 -118(5) 4_545 . 5_656
C5 C6 C6 C5 180.000(3) . 5_656 5_656
